data_2223403
loop_
_publ_author_name
'Ghalem, Wassima'
'Belhouas, Ratiba'
'Boulcina, Raouf'
'Bouacida, Sofiane'
'Debache, Abdelmadjid'

_publ_section_title
;
 Diethyl 2,6-dimethylpyridine-3,5-dicarboxylate at 100K
;
_journal_coeditor_code HB5104
_journal_issue 10
_journal_name_full 'Acta Crystallographica Section E'
_journal_page_first o2528
_journal_paper_doi 10.1107/S1600536809037349
_journal_volume 65
_journal_year 2009
_chemical_formula_iupac 'C13 H17 N1 O4'
_chemical_formula_moiety 'C13 H17 N1 O4'
_chemical_formula_sum 'C13 H17 N O4'
_chemical_formula_weight 251.28
_chemical_name_systematic
;
Diethyl 2,6-dimethylpyridine-3,5-dicarboxylate
;
_space_group_IT_number 14
_symmetry_cell_setting monoclinic
_symmetry_space_group_name_Hall '-P 2ybc'
_symmetry_space_group_name_H-M 'P 1 21/c 1'
_atom_sites_solution_hydrogens difmap
_atom_sites_solution_primary direct
_atom_sites_solution_secondary difmap
_cell_angle_alpha 90.00
_cell_angle_beta 90.502(6)
_cell_angle_gamma 90.00
_cell_formula_units_Z 4
_cell_length_a 4.5380(6)
_cell_length_b 15.440(2)
_cell_length_c 18.722(2)
_cell_measurement_reflns_used 4103
_cell_measurement_temperature 100(2)
_cell_measurement_theta_max 27.35
_cell_measurement_theta_min 2.54
_cell_volume 1311.7(3)
_computing_cell_refinement 'SAINT (Bruker, 2003)'
_computing_data_collection 'APEX2 (Bruker,2003)'
_computing_data_reduction 'SAINT (Bruker, 2003)'
_computing_molecular_graphics 'ORTEP-3 for Windows (Farrugia, 1997) and DIAMOND (Brandenburg & Berndt, 2001)'
_computing_publication_material 'WinGX (Farrugia, 1999)'
_computing_structure_refinement 'SHELXL97 (Sheldrick, 2008)'
_computing_structure_solution 'SIR2002 (Burla et al., 2003)'
_diffrn_ambient_temperature 100(2)
_diffrn_detector_area_resol_mean 10.0
_diffrn_measured_fraction_theta_full 0.987
_diffrn_measured_fraction_theta_max 0.987
_diffrn_measurement_device_type 'Bruker APEXII'
_diffrn_measurement_method 'CCD rotation images, thin slices'
_diffrn_radiation_monochromator graphite
_diffrn_radiation_source 'fine-focus sealed tube'
_diffrn_radiation_type MoK\a
_diffrn_radiation_wavelength 0.71073
_diffrn_reflns_av_R_equivalents 0.0377
_diffrn_reflns_av_sigmaI/netI 0.0363
_diffrn_reflns_limit_h_max 5
_diffrn_reflns_limit_h_min -4
_diffrn_reflns_limit_k_max 19
_diffrn_reflns_limit_k_min -19
_diffrn_reflns_limit_l_max 24
_diffrn_reflns_limit_l_min -24
_diffrn_reflns_number 9968
_diffrn_reflns_theta_full 27.56
_diffrn_reflns_theta_max 27.56
_diffrn_reflns_theta_min 2.54
_exptl_absorpt_coefficient_mu 0.094
_exptl_absorpt_correction_T_max 0.977
_exptl_absorpt_correction_T_min 0.942
_exptl_absorpt_correction_type multi-scan
_exptl_absorpt_process_details '(SADABS; Sheldrick, 2002)'
_exptl_crystal_colour White
_exptl_crystal_density_diffrn 1.272
_exptl_crystal_density_method 'not measured'
_exptl_crystal_description Block
_exptl_crystal_F_000 536
_exptl_crystal_size_max 0.58
_exptl_crystal_size_mid 0.34
_exptl_crystal_size_min 0.25
_refine_diff_density_max 0.353
_refine_diff_density_min -0.226
_refine_ls_extinction_method none
_refine_ls_goodness_of_fit_ref 1.038
_refine_ls_hydrogen_treatment mixed
_refine_ls_matrix_type full
_refine_ls_number_parameters 170
_refine_ls_number_reflns 2977
_refine_ls_number_restraints 0
_refine_ls_restrained_S_all 1.038
_refine_ls_R_factor_gt 0.0475
_refine_ls_shift/su_max 0
_refine_ls_shift/su_mean 0.001
_refine_ls_structure_factor_coef Fsqd
_refine_ls_weighting_details 'calc w=1/[\s^2^(Fo^2^)+(0.0665P)^2^+0.4357P] where P=(Fo^2^+2Fc^2^)/3'
_refine_ls_weighting_scheme calc
_refine_ls_wR_factor_ref 0.128
_reflns_number_gt 2442
_reflns_number_total 2977
_reflns_threshold_expression I>2\s(I)
_cod_data_source_file hb5104.cif
_cod_data_source_block I
_cod_original_sg_symbol_H-M 'P 21/c'
_cod_database_code 2223403
_cod_database_fobs_code 2223403

loop_
_symmetry_equiv_pos_site_id
_symmetry_equiv_pos_as_xyz
1 x,y,z
2 -x,1/2+y,1/2-z
3 -x,-y,-z
4 x,1/2-y,1/2+z

loop_
_atom_site_type_symbol
_atom_site_label
_atom_site_fract_x
_atom_site_fract_y
_atom_site_fract_z
_atom_site_U_iso_or_equiv
_atom_site_adp_type
_atom_site_calc_flag
_atom_site_refinement_flags
_atom_site_occupancy
_atom_site_disorder_assembly
_atom_site_disorder_group
C C1 0.4395(3) 0.39005(9) 0.40522(8) 0.0176(3) Uani d . 1 . .
C C2 0.5062(3) 0.39184(8) 0.33193(7) 0.0167(3) Uani d . 1 . .
C C3 0.7120(3) 0.33252(8) 0.30658(8) 0.0161(3) Uani d . 1 . .
H H3 0.761(5) 0.3320(13) 0.2570(12) 0.05 Uiso d . 1 . .
C C4 0.8450(3) 0.27347(8) 0.35269(7) 0.0163(3) Uani d . 1 . .
C C5 0.7627(3) 0.27417(9) 0.42501(7) 0.0179(3) Uani d . 1 . .
C C6 0.2267(3) 0.45056(9) 0.44050(8) 0.0224(3) Uani d . 1 . .
H H6A 0.1927 0.4317 0.4886 0.034 Uiso calc R 1 . .
H H6B 0.0437 0.4506 0.4144 0.034 Uiso calc R 1 . .
H H6C 0.3074 0.508 0.4411 0.034 Uiso calc R 1 . .
C C7 0.8829(4) 0.21296(10) 0.48038(8) 0.0248(3) Uani d . 1 . .
H H7A 0.7855 0.2228 0.525 0.037 Uiso calc R 1 . .
H H7B 1.0907 0.2226 0.4864 0.037 Uiso calc R 1 . .
H H7C 0.8495 0.1544 0.4652 0.037 Uiso calc R 1 . .
C C8 1.0669(3) 0.21071(8) 0.32422(7) 0.0166(3) Uani d . 1 . .
C C9 1.3018(3) 0.16026(9) 0.21932(8) 0.0206(3) Uani d . 1 . .
H H9A 1.2478 0.1005 0.2286 0.025 Uiso calc R 1 . .
H H9B 1.4994 0.17 0.2378 0.025 Uiso calc R 1 . .
C C10 1.2891(4) 0.17865(12) 0.14082(9) 0.0396(5) Uani d . 1 . .
H H10A 1.0932 0.1679 0.1231 0.059 Uiso calc R 1 . .
H H10B 1.4255 0.1417 0.1165 0.059 Uiso calc R 1 . .
H H10C 1.3403 0.2381 0.1325 0.059 Uiso calc R 1 . .
C C11 0.3604(3) 0.45328(9) 0.28148(8) 0.0185(3) Uani d . 1 . .
C C12 0.2762(4) 0.49029(10) 0.16025(8) 0.0268(4) Uani d . 1 . .
H H12A 0.3523 0.5488 0.1643 0.032 Uiso calc R 1 . .
H H12B 0.0648 0.4918 0.1674 0.032 Uiso calc R 1 . .
C C13 0.3448(6) 0.45354(13) 0.08850(10) 0.0491(6) Uani d . 1 . .
H H13A 0.5544 0.4527 0.082 0.074 Uiso calc R 1 . .
H H13B 0.2549 0.4887 0.0521 0.074 Uiso calc R 1 . .
H H13C 0.2692 0.3956 0.0853 0.074 Uiso calc R 1 . .
N N1 0.5655(3) 0.33183(7) 0.44964(6) 0.0189(3) Uani d . 1 . .
O O1 1.2043(2) 0.15896(6) 0.35969(6) 0.0236(3) Uani d . 1 . .
O O2 1.0940(2) 0.21896(6) 0.25334(5) 0.0201(2) Uani d . 1 . .
O O3 0.2067(2) 0.51374(7) 0.29916(6) 0.0286(3) Uani d . 1 . .
O O4 0.4163(2) 0.43422(6) 0.21325(5) 0.0238(3) Uani d . 1 . .

loop_
_atom_site_aniso_label
_atom_site_aniso_U_11
_atom_site_aniso_U_22
_atom_site_aniso_U_33
_atom_site_aniso_U_12
_atom_site_aniso_U_13
_atom_site_aniso_U_23
C1 0.0130(6) 0.0164(7) 0.0233(7) -0.0039(5) 0.0008(5) -0.0038(5)
C2 0.0142(6) 0.0138(6) 0.0219(7) -0.0025(5) 0.0003(5) -0.0023(5)
C3 0.0144(6) 0.0148(6) 0.0190(7) -0.0036(5) 0.0008(5) -0.0025(5)
C4 0.0136(6) 0.0144(6) 0.0208(7) -0.0039(5) 0.0004(5) -0.0019(5)
C5 0.0162(7) 0.0161(6) 0.0213(7) -0.0045(5) -0.0002(5) -0.0007(5)
C6 0.0198(7) 0.0206(7) 0.0269(8) 0.0005(6) 0.0046(6) -0.0056(6)
C7 0.0285(8) 0.0245(7) 0.0215(8) 0.0017(6) 0.0030(6) 0.0034(6)
C8 0.0152(7) 0.0129(6) 0.0218(7) -0.0030(5) -0.0001(5) -0.0018(5)
C9 0.0178(7) 0.0164(6) 0.0276(8) 0.0033(5) 0.0031(6) -0.0047(5)
C10 0.0495(11) 0.0414(10) 0.0280(9) 0.0200(9) 0.0102(8) -0.0003(7)
C11 0.0143(6) 0.0149(6) 0.0264(8) -0.0032(5) 0.0008(5) -0.0020(5)
C12 0.0327(9) 0.0193(7) 0.0281(8) 0.0036(6) -0.0081(6) 0.0023(6)
C13 0.0827(16) 0.0362(10) 0.0283(10) 0.0183(10) -0.0110(10) 0.0008(8)
N1 0.0156(6) 0.0184(6) 0.0227(6) -0.0039(5) 0.0021(5) -0.0022(5)
O1 0.0253(6) 0.0200(5) 0.0255(6) 0.0054(4) -0.0004(4) 0.0016(4)
O2 0.0209(5) 0.0190(5) 0.0205(5) 0.0047(4) 0.0036(4) -0.0014(4)
O3 0.0287(6) 0.0220(5) 0.0351(6) 0.0089(5) 0.0045(5) -0.0002(5)
O4 0.0301(6) 0.0188(5) 0.0225(6) 0.0076(4) -0.0033(4) 0.0004(4)

loop_
_atom_type_symbol
_atom_type_description
_atom_type_scat_dispersion_real
_atom_type_scat_dispersion_imag
_atom_type_scat_source
C C 0.0033 0.0016 'International Tables Vol C Tables 4.2.6.8 and 6.1.1.4'
H H 0 0 'International Tables Vol C Tables 4.2.6.8 and 6.1.1.4'
N N 0.0061 0.0033 'International Tables Vol C Tables 4.2.6.8 and 6.1.1.4'
O O 0.0106 0.006 'International Tables Vol C Tables 4.2.6.8 and 6.1.1.4'

loop_
_geom_angle_atom_site_label_1
_geom_angle_atom_site_label_2
_geom_angle_atom_site_label_3
_geom_angle_site_symmetry_1
_geom_angle_site_symmetry_3
_geom_angle
_geom_angle_publ_flag
N1 C1 C2 . . 121.38(12) ?
N1 C1 C6 . . 114.49(12) ?
C2 C1 C6 . . 124.13(13) ?
C3 C2 C1 . . 117.97(13) ?
C3 C2 C11 . . 119.84(12) ?
C1 C2 C11 . . 122.18(12) ?
C4 C3 C2 . . 120.54(13) ?
C4 C3 H3 . . 119.5(13) ?
C2 C3 H3 . . 119.9(13) ?
C3 C4 C5 . . 118.34(12) ?
C3 C4 C8 . . 119.52(12) ?
C5 C4 C8 . . 122.13(12) ?
N1 C5 C4 . . 121.15(13) ?
N1 C5 C7 . . 114.72(12) ?
C4 C5 C7 . . 124.13(13) ?
C1 C6 H6A . . 109.5 ?
C1 C6 H6B . . 109.5 ?
H6A C6 H6B . . 109.5 ?
C1 C6 H6C . . 109.5 ?
H6A C6 H6C . . 109.5 ?
H6B C6 H6C . . 109.5 ?
C5 C7 H7A . . 109.5 ?
C5 C7 H7B . . 109.5 ?
H7A C7 H7B . . 109.5 ?
C5 C7 H7C . . 109.5 ?
H7A C7 H7C . . 109.5 ?
H7B C7 H7C . . 109.5 ?
O1 C8 O2 . . 123.74(12) ?
O1 C8 C4 . . 125.24(13) ?
O2 C8 C4 . . 111.02(11) ?
O2 C9 C10 . . 106.94(12) ?
O2 C9 H9A . . 110.3 ?
C10 C9 H9A . . 110.3 ?
O2 C9 H9B . . 110.3 ?
C10 C9 H9B . . 110.3 ?
H9A C9 H9B . . 108.6 ?
C9 C10 H10A . . 109.5 ?
C9 C10 H10B . . 109.5 ?
H10A C10 H10B . . 109.5 ?
C9 C10 H10C . . 109.5 ?
H10A C10 H10C . . 109.5 ?
H10B C10 H10C . . 109.5 ?
O3 C11 O4 . . 122.98(13) ?
O3 C11 C2 . . 124.78(13) ?
O4 C11 C2 . . 112.24(11) ?
O4 C12 C13 . . 107.06(13) ?
O4 C12 H12A . . 110.3 ?
C13 C12 H12A . . 110.3 ?
O4 C12 H12B . . 110.3 ?
C13 C12 H12B . . 110.3 ?
H12A C12 H12B . . 108.6 ?
C12 C13 H13A . . 109.5 ?
C12 C13 H13B . . 109.5 ?
H13A C13 H13B . . 109.5 ?
C12 C13 H13C . . 109.5 ?
H13A C13 H13C . . 109.5 ?
H13B C13 H13C . . 109.5 ?
C5 N1 C1 . . 120.60(12) ?
C8 O2 C9 . . 116.03(11) ?
C11 O4 C12 . . 115.71(11) ?

loop_
_geom_bond_atom_site_label_1
_geom_bond_atom_site_label_2
_geom_bond_site_symmetry_2
_geom_bond_distance
_geom_bond_publ_flag
C1 N1 . 1.3483(19) ?
C1 C2 . 1.408(2) ?
C1 C6 . 1.5011(19) ?
C2 C3 . 1.3945(19) ?
C2 C11 . 1.489(2) ?
C3 C4 . 1.3899(19) ?
C3 H3 . 0.96(2) ?
C4 C5 . 1.4079(19) ?
C4 C8 . 1.4986(19) ?
C5 N1 . 1.3466(18) ?
C5 C7 . 1.502(2) ?
C6 H6A . 0.96 ?
C6 H6B . 0.96 ?
C6 H6C . 0.96 ?
C7 H7A . 0.96 ?
C7 H7B . 0.96 ?
C7 H7C . 0.96 ?
C8 O1 . 1.2089(17) ?
C8 O2 . 1.3397(17) ?
C9 O2 . 1.4584(16) ?
C9 C10 . 1.497(2) ?
C9 H9A . 0.97 ?
C9 H9B . 0.97 ?
C10 H10A . 0.96 ?
C10 H10B . 0.96 ?
C10 H10C . 0.96 ?
C11 O3 . 1.2132(17) ?
C11 O4 . 1.3374(18) ?
C12 O4 . 1.4586(18) ?
C12 C13 . 1.493(2) ?
C12 H12A . 0.97 ?
C12 H12B . 0.97 ?
C13 H13A . 0.96 ?
C13 H13B . 0.96 ?
C13 H13C . 0.96 ?

loop_
_geom_hbond_atom_site_label_D
_geom_hbond_atom_site_label_H
_geom_hbond_atom_site_label_A
_geom_hbond_site_symmetry_A
_geom_hbond_distance_DH
_geom_hbond_distance_HA
_geom_hbond_distance_DA
_geom_hbond_angle_DHA
_geom_hbond_publ_flag
C9 H9A O3 2_645 0.97 2.51 3.2478(18) 133 yes
C6 H6B Cg 1_455 0.96 2.67 3.4279(16) 136 yes

loop_
_geom_torsion_atom_site_label_1
_geom_torsion_atom_site_label_2
_geom_torsion_atom_site_label_3
_geom_torsion_atom_site_label_4
_geom_torsion_site_symmetry_1
_geom_torsion_site_symmetry_2
_geom_torsion_site_symmetry_3
_geom_torsion_site_symmetry_4
_geom_torsion
_geom_torsion_publ_flag
C1 C2 C3 C4 . . . . 0.29(19) ?
C2 C3 C4 C5 . . . . 1.11(19) ?
C3 C4 C5 C6 . . . . -1.65(14) ?
C4 C5 C6 C7 . . . . -179.72(18) ?
C5 C6 C7 C8 . . . . 0.52(11) ?
C6 C7 C8 C9 . . . . -172.90(18) ?
C7 C8 C9 C10 . . . . 167.30(19) ?
C8 C9 C10 C11 . . . . 2.37(14) ?
C9 C10 C11 C12 . . . . -176.91(12) ?
C10 C11 C12 C13 . . . . 13.4(2) ?
C11 C12 C13 N1 . . . . 2.46(9) ?
C12 C13 N1 O1 . . . . -162.64(16) ?
C13 N1 O1 O2 . . . . 3.02(4) ?
N1 O1 O2 O3 . . . . 3.67(3) ?
O1 O2 O3 O4 . . . . -169.36(7) ?

loop_
_cod_related_entry_id
_cod_related_entry_database
_cod_related_entry_code
1 ChemSpider 215218
